data_7109241
loop_
_publ_author_name
'Jun Jiang'
'Xiaochu Ma'
'Shunying Liu'
'Yu Qian'
'Fengping Lv'
'Lin Qiu'
'Xiang Wu'
'Wenhao Hu'

_publ_section_title
;
 Enantioselective trapping of phosphoramidate ammonium ylides with imino
 esters for synthesis of 2,3-diaminosuccinic acid derivatives
;
_journal_name_full Chem.Commun.
_journal_page_first 4238
_journal_paper_doi 10.1039/c3cc36972b
_journal_volume 49
_journal_year 2013
_chemical_formula_sum 'C35 H38 Br N2 O8 P'
_chemical_formula_weight 725.55
_chemical_name_systematic
;
?
;
_space_group_IT_number 14
_symmetry_cell_setting monoclinic
_symmetry_space_group_name_Hall '-P 2ybc'
_symmetry_space_group_name_H-M 'P 1 21/c 1'
_atom_sites_solution_hydrogens geom
_atom_sites_solution_primary direct
_atom_sites_solution_secondary difmap
_audit_creation_method SHELXL-97
_cell_angle_alpha 90.00
_cell_angle_beta 116.6200(10)
_cell_angle_gamma 90.00
_cell_formula_units_Z 4
_cell_length_a 16.9476(6)
_cell_length_b 14.5627(5)
_cell_length_c 15.6857(5)
_cell_measurement_temperature 296(2)
_cell_volume 3460.9(2)
_computing_structure_refinement 'SHELXL-97 (Sheldrick, 2008)'
_computing_structure_solution 'SHELXS-97 (Sheldrick, 2008)'
_diffrn_ambient_temperature 296(2)
_diffrn_measured_fraction_theta_full 0.999
_diffrn_measured_fraction_theta_max 0.999
_diffrn_radiation_monochromator graphite
_diffrn_radiation_source 'fine-focus sealed tube'
_diffrn_radiation_type MoK\a
_diffrn_radiation_wavelength 0.71073
_diffrn_reflns_av_R_equivalents 0.0746
_diffrn_reflns_av_sigmaI/netI 0.0490
_diffrn_reflns_limit_h_max 20
_diffrn_reflns_limit_h_min -20
_diffrn_reflns_limit_k_max 17
_diffrn_reflns_limit_k_min -17
_diffrn_reflns_limit_l_max 17
_diffrn_reflns_limit_l_min -18
_diffrn_reflns_number 39890
_diffrn_reflns_theta_full 25.01
_diffrn_reflns_theta_max 25.01
_diffrn_reflns_theta_min 1.34
_exptl_absorpt_coefficient_mu 1.287
_exptl_absorpt_correction_T_max 0.9503
_exptl_absorpt_correction_T_min 0.8109
_exptl_absorpt_correction_type multi-scan
_exptl_crystal_colour colorless
_exptl_crystal_density_diffrn 1.392
_exptl_crystal_density_method 'not measured'
_exptl_crystal_description block
_exptl_crystal_F_000 1504
_exptl_crystal_size_max 0.17
_exptl_crystal_size_mid 0.06
_exptl_crystal_size_min 0.04
_refine_diff_density_max 1.826
_refine_diff_density_min -1.293
_refine_diff_density_rms 0.072
_refine_ls_extinction_method none
_refine_ls_goodness_of_fit_ref 1.040
_refine_ls_hydrogen_treatment constr
_refine_ls_matrix_type full
_refine_ls_number_parameters 424
_refine_ls_number_reflns 6095
_refine_ls_number_restraints 0
_refine_ls_restrained_S_all 1.040
_refine_ls_R_factor_all 0.1357
_refine_ls_R_factor_gt 0.0752
_refine_ls_shift/su_max 0.000
_refine_ls_shift/su_mean 0.000
_refine_ls_structure_factor_coef Fsqd
_refine_ls_weighting_details 'calc w=1/[\s^2^(Fo^2^)+(0.0889P)^2^+8.8222P] where P=(Fo^2^+2Fc^2^)/3'
_refine_ls_weighting_scheme calc
_refine_ls_wR_factor_gt 0.1901
_refine_ls_wR_factor_ref 0.2318
_reflns_number_gt 3424
_reflns_number_total 6095
_reflns_threshold_expression >2sigma(I)
_cod_data_source_file c3cc36972b.txt
_cod_data_source_block z
_cod_original_sg_symbol_H-M P2(1)/c
_cod_database_code 7109241

loop_
_symmetry_equiv_pos_as_xyz
'x, y, z'
'-x, y+1/2, -z+1/2'
'-x, -y, -z'
'x, -y-1/2, z-1/2'

loop_
_atom_site_label
_atom_site_type_symbol
_atom_site_fract_x
_atom_site_fract_y
_atom_site_fract_z
_atom_site_U_iso_or_equiv
_atom_site_adp_type
_atom_site_occupancy
_atom_site_symmetry_multiplicity
_atom_site_calc_flag
_atom_site_refinement_flags
Br1 Br 0.38391(7) 0.08370(6) 0.05038(8) 0.1114(4) Uani 1 1 d .
P1 P 0.18219(10) -0.27690(11) -0.25620(10) 0.0516(4) Uani 1 1 d .
O1 O 0.1270(3) -0.2039(3) -0.2309(3) 0.0641(12) Uani 1 1 d .
O2 O 0.1042(2) -0.3390(3) -0.3280(3) 0.0570(11) Uani 1 1 d .
O3 O 0.2423(3) -0.2422(3) -0.2913(3) 0.0597(11) Uani 1 1 d .
O4 O 0.2634(3) -0.4187(3) 0.0011(3) 0.0721(13) Uani 1 1 d .
O5 O 0.4044(3) -0.3775(3) 0.0752(3) 0.0592(11) Uani 1 1 d .
O6 O 0.3858(4) -0.5174(3) -0.0760(4) 0.108(2) Uani 1 1 d .
O7 O 0.3469(4) -0.4887(3) -0.2261(3) 0.0806(14) Uani 1 1 d .
O8 O 0.7052(4) -0.2978(4) -0.2333(4) 0.0960(17) Uani 1 1 d .
N1 N 0.2306(3) -0.3368(3) -0.1582(3) 0.0520(12) Uani 1 1 d .
H1A H 0.2007 -0.3805 -0.1498 0.062 Uiso 1 1 calc R
N2 N 0.4757(3) -0.3404(3) -0.0687(3) 0.0562(13) Uani 1 1 d .
H2A H 0.4980 -0.3339 -0.0078 0.067 Uiso 1 1 calc R
C1 C 0.0999(4) -0.3544(5) -0.4830(4) 0.0646(18) Uani 1 1 d .
C2 C 0.1040(5) -0.4147(7) -0.5496(5) 0.085(3) Uani 1 1 d .
H2B H 0.0991 -0.3911 -0.6069 0.102 Uiso 1 1 calc R
C3 C 0.1147(5) -0.5053(7) -0.5347(6) 0.092(3) Uani 1 1 d .
H3B H 0.1183 -0.5429 -0.5808 0.110 Uiso 1 1 calc R
C4 C 0.1206(5) -0.5434(6) -0.4517(6) 0.087(2) Uani 1 1 d .
H4A H 0.1258 -0.6067 -0.4434 0.105 Uiso 1 1 calc R
C5 C 0.1187(4) -0.4883(5) -0.3805(5) 0.0646(17) Uani 1 1 d .
C6 C 0.1106(4) -0.3955(5) -0.3972(4) 0.0580(16) Uani 1 1 d .
C7 C 0.1193(5) -0.5291(5) -0.2924(5) 0.085(2) Uani 1 1 d .
H7A H 0.1185 -0.4807 -0.2512 0.128 Uiso 1 1 calc R
H7B H 0.1715 -0.5655 -0.2598 0.128 Uiso 1 1 calc R
H7C H 0.0681 -0.5671 -0.3099 0.128 Uiso 1 1 calc R
C8 C 0.0819(5) -0.2551(6) -0.5034(5) 0.089(2) Uani 1 1 d .
H8A H 0.0788 -0.2413 -0.5646 0.134 Uiso 1 1 calc R
H8B H 0.1284 -0.2199 -0.4552 0.134 Uiso 1 1 calc R
H8C H 0.0268 -0.2398 -0.5034 0.134 Uiso 1 1 calc R
C9 C 0.0911(8) -0.0598(7) -0.3164(6) 0.105(3) Uani 1 1 d .
C10 C 0.0231(11) -0.0023(9) -0.3796(8) 0.153(5) Uani 1 1 d .
H10A H 0.0356 0.0551 -0.3966 0.184 Uiso 1 1 calc R
C11 C -0.0628(12) -0.0339(17) -0.4156(10) 0.187(11) Uani 1 1 d .
H11A H -0.1057 0.0030 -0.4615 0.225 Uiso 1 1 calc R
C12 C -0.0911(12) -0.1084(15) -0.3932(10) 0.167(8) Uani 1 1 d .
H12A H -0.1510 -0.1208 -0.4161 0.200 Uiso 1 1 calc R
C13 C -0.0234(6) -0.1718(9) -0.3300(6) 0.115(4) Uani 1 1 d .
C14 C 0.0619(5) -0.1438(7) -0.2980(5) 0.080(2) Uani 1 1 d .
C15 C 0.1844(8) -0.0332(7) -0.2730(9) 0.138(4) Uani 1 1 d .
H15A H 0.2195 -0.0816 -0.2320 0.207 Uiso 1 1 calc R
H15B H 0.1925 0.0219 -0.2364 0.207 Uiso 1 1 calc R
H15C H 0.2024 -0.0225 -0.3221 0.207 Uiso 1 1 calc R
C16 C -0.0511(6) -0.2594(10) -0.3006(9) 0.151(6) Uani 1 1 d .
H16A H 0.0003 -0.2919 -0.2564 0.227 Uiso 1 1 calc R
H16B H -0.0830 -0.2970 -0.3558 0.227 Uiso 1 1 calc R
H16C H -0.0883 -0.2455 -0.2708 0.227 Uiso 1 1 calc R
C17 C 0.3657(4) -0.0409(5) 0.0095(5) 0.0686(18) Uani 1 1 d .
C18 C 0.3248(4) -0.0989(4) 0.0442(5) 0.0650(17) Uani 1 1 d .
H18A H 0.3053 -0.0781 0.0875 0.078 Uiso 1 1 calc R
C19 C 0.3126(4) -0.1891(4) 0.0147(4) 0.0559(15) Uani 1 1 d .
H19A H 0.2849 -0.2288 0.0392 0.067 Uiso 1 1 calc R
C20 C 0.3399(3) -0.2224(4) -0.0496(4) 0.0458(13) Uani 1 1 d .
C21 C 0.3807(4) -0.1615(4) -0.0846(5) 0.0603(16) Uani 1 1 d .
H21A H 0.3996 -0.1815 -0.1288 0.072 Uiso 1 1 calc R
C22 C 0.3939(5) -0.0708(4) -0.0544(5) 0.0722(19) Uani 1 1 d .
H22A H 0.4220 -0.0304 -0.0779 0.087 Uiso 1 1 calc R
C23 C 0.5300(4) -0.3311(4) -0.1157(4) 0.0513(14) Uani 1 1 d .
C24 C 0.4983(4) -0.3228(5) -0.2112(5) 0.0686(18) Uani 1 1 d .
H24A H 0.4376 -0.3245 -0.2493 0.082 Uiso 1 1 calc R
C25 C 0.5543(5) -0.3116(5) -0.2543(5) 0.080(2) Uani 1 1 d .
H25A H 0.5307 -0.3059 -0.3202 0.096 Uiso 1 1 calc R
C26 C 0.6437(5) -0.3089(4) -0.1993(5) 0.0655(18) Uani 1 1 d .
C27 C 0.6747(5) -0.3163(5) -0.1031(5) 0.0690(18) Uani 1 1 d .
H27A H 0.7352 -0.3138 -0.0644 0.083 Uiso 1 1 calc R
C28 C 0.6193(4) -0.3271(5) -0.0619(5) 0.0648(17) Uani 1 1 d .
H28A H 0.6430 -0.3319 0.0041 0.078 Uiso 1 1 calc R
C29 C 0.6778(8) -0.3159(8) -0.3284(9) 0.146(4) Uani 1 1 d .
H29A H 0.7258 -0.3054 -0.3439 0.219 Uiso 1 1 calc R
H29B H 0.6295 -0.2762 -0.3661 0.219 Uiso 1 1 calc R
H29C H 0.6591 -0.3787 -0.3415 0.219 Uiso 1 1 calc R
C30 C 0.3838(4) -0.3606(4) -0.1229(4) 0.0478(14) Uani 1 1 d .
H30A H 0.3650 -0.3329 -0.1860 0.057 Uiso 1 1 calc R
C31 C 0.3718(4) -0.4640(4) -0.1378(5) 0.0591(16) Uani 1 1 d .
C32 C 0.3376(7) -0.5875(5) -0.2429(6) 0.103(3) Uani 1 1 d .
H32A H 0.3179 -0.5995 -0.3096 0.154 Uiso 1 1 calc R
H32B H 0.2952 -0.6111 -0.2237 0.154 Uiso 1 1 calc R
H32C H 0.3935 -0.6168 -0.2067 0.154 Uiso 1 1 calc R
C33 C 0.3217(3) -0.3223(4) -0.0826(4) 0.0467(13) Uani 1 1 d .
C34 C 0.3250(4) -0.3801(4) 0.0013(4) 0.0536(15) Uani 1 1 d .
C35 C 0.4121(5) -0.4237(5) 0.1605(4) 0.079(2) Uani 1 1 d .
H35A H 0.4715 -0.4183 0.2099 0.118 Uiso 1 1 calc R
H35B H 0.3974 -0.4875 0.1467 0.118 Uiso 1 1 calc R
H35C H 0.3723 -0.3961 0.1814 0.118 Uiso 1 1 calc R

loop_
_atom_site_aniso_label
_atom_site_aniso_U_11
_atom_site_aniso_U_22
_atom_site_aniso_U_33
_atom_site_aniso_U_23
_atom_site_aniso_U_13
_atom_site_aniso_U_12
Br1 0.1359(9) 0.0596(5) 0.1598(10) -0.0325(5) 0.0852(8) -0.0203(5)
P1 0.0459(9) 0.0613(10) 0.0406(8) 0.0020(7) 0.0133(7) 0.0009(7)
O1 0.054(2) 0.080(3) 0.047(2) -0.002(2) 0.012(2) 0.015(2)
O2 0.043(2) 0.083(3) 0.041(2) -0.005(2) 0.0152(18) -0.005(2)
O3 0.052(2) 0.069(3) 0.052(2) 0.009(2) 0.019(2) -0.002(2)
O4 0.064(3) 0.080(3) 0.062(3) 0.013(2) 0.020(2) -0.022(3)
O5 0.057(3) 0.070(3) 0.038(2) 0.010(2) 0.010(2) -0.001(2)
O6 0.177(6) 0.053(3) 0.075(3) 0.018(3) 0.040(4) 0.008(3)
O7 0.115(4) 0.052(3) 0.076(3) -0.013(2) 0.044(3) -0.010(3)
O8 0.118(4) 0.099(4) 0.101(4) 0.013(3) 0.076(4) -0.005(3)
N1 0.046(3) 0.055(3) 0.042(3) 0.004(2) 0.008(2) -0.008(2)
N2 0.047(3) 0.070(3) 0.044(3) -0.001(2) 0.013(2) 0.003(2)
C1 0.051(4) 0.095(5) 0.043(4) -0.003(4) 0.016(3) -0.015(4)
C2 0.076(5) 0.129(8) 0.052(4) -0.021(5) 0.031(4) -0.037(5)
C3 0.091(6) 0.120(8) 0.077(6) -0.042(5) 0.049(5) -0.037(5)
C4 0.086(6) 0.084(5) 0.094(6) -0.033(5) 0.042(5) -0.031(4)
C5 0.059(4) 0.071(5) 0.060(4) -0.012(4) 0.023(3) -0.020(3)
C6 0.041(3) 0.085(5) 0.045(3) -0.013(3) 0.016(3) -0.017(3)
C7 0.088(5) 0.084(5) 0.073(5) 0.002(4) 0.026(4) -0.028(4)
C8 0.085(5) 0.109(7) 0.060(4) 0.022(4) 0.020(4) -0.003(5)
C9 0.134(9) 0.101(7) 0.082(6) 0.033(5) 0.050(6) 0.068(7)
C10 0.204(14) 0.176(12) 0.099(8) 0.058(8) 0.086(9) 0.114(11)
C11 0.121(14) 0.36(3) 0.064(7) 0.007(12) 0.028(8) 0.143(18)
C12 0.111(11) 0.30(2) 0.075(9) -0.041(12) 0.033(7) 0.081(14)
C13 0.061(6) 0.203(12) 0.068(5) -0.051(7) 0.018(5) 0.038(7)
C14 0.064(5) 0.120(7) 0.042(4) -0.010(4) 0.012(3) 0.036(5)
C15 0.149(11) 0.079(7) 0.191(12) 0.036(7) 0.080(9) 0.027(7)
C16 0.059(6) 0.242(16) 0.158(10) -0.107(11) 0.053(6) -0.036(8)
C17 0.060(4) 0.054(4) 0.092(5) -0.019(4) 0.034(4) -0.009(3)
C18 0.062(4) 0.062(4) 0.074(4) -0.009(3) 0.033(4) 0.002(3)
C19 0.053(4) 0.059(4) 0.060(4) -0.003(3) 0.028(3) -0.006(3)
C20 0.034(3) 0.047(3) 0.047(3) 0.004(3) 0.009(3) 0.001(2)
C21 0.062(4) 0.053(4) 0.070(4) 0.003(3) 0.033(3) -0.001(3)
C22 0.078(5) 0.051(4) 0.096(5) 0.000(4) 0.047(4) -0.010(3)
C23 0.053(4) 0.044(3) 0.051(3) 0.004(3) 0.019(3) 0.004(3)
C24 0.055(4) 0.083(5) 0.061(4) 0.007(4) 0.020(3) -0.009(4)
C25 0.098(6) 0.085(5) 0.060(4) 0.008(4) 0.037(4) -0.010(4)
C26 0.075(5) 0.048(4) 0.086(5) 0.004(3) 0.048(4) -0.001(3)
C27 0.057(4) 0.070(4) 0.077(5) 0.012(4) 0.027(4) 0.011(3)
C28 0.061(4) 0.071(4) 0.060(4) 0.006(3) 0.025(3) 0.004(3)
C29 0.190(12) 0.125(9) 0.175(12) 0.020(8) 0.128(11) 0.011(8)
C30 0.047(3) 0.046(3) 0.042(3) 0.002(3) 0.012(3) 0.001(3)
C31 0.061(4) 0.050(4) 0.060(4) -0.001(3) 0.022(3) 0.003(3)
C32 0.147(8) 0.055(4) 0.110(7) -0.023(4) 0.060(6) -0.011(5)
C33 0.042(3) 0.049(3) 0.042(3) 0.000(3) 0.013(3) -0.002(3)
C34 0.057(4) 0.048(3) 0.046(3) 0.004(3) 0.014(3) 0.000(3)
C35 0.085(5) 0.094(5) 0.041(4) 0.014(4) 0.013(3) -0.001(4)

loop_
_atom_type_symbol
_atom_type_description
_atom_type_scat_dispersion_real
_atom_type_scat_dispersion_imag
_atom_type_scat_source
C C 0.0033 0.0016 'International Tables Vol C Tables 4.2.6.8 and 6.1.1.4'
H H 0.0000 0.0000 'International Tables Vol C Tables 4.2.6.8 and 6.1.1.4'
N N 0.0061 0.0033 'International Tables Vol C Tables 4.2.6.8 and 6.1.1.4'
O O 0.0106 0.0060 'International Tables Vol C Tables 4.2.6.8 and 6.1.1.4'
P P 0.1023 0.0942 'International Tables Vol C Tables 4.2.6.8 and 6.1.1.4'
Br Br -0.2901 2.4595 'International Tables Vol C Tables 4.2.6.8 and 6.1.1.4'

loop_
_geom_angle_atom_site_label_1
_geom_angle_atom_site_label_2
_geom_angle_atom_site_label_3
_geom_angle
O3 P1 O1 117.2(3)
O3 P1 O2 115.8(2)
O1 P1 O2 99.4(2)
O3 P1 N1 113.7(2)
O1 P1 N1 103.2(2)
O2 P1 N1 105.8(2)
C14 O1 P1 125.1(4)
C6 O2 P1 123.8(3)
C34 O5 C35 115.4(5)
C31 O7 C32 114.9(6)
C29 O8 C26 116.9(7)
C33 N1 P1 125.6(4)
C33 N1 H1A 117.2
P1 N1 H1A 117.2
C23 N2 C30 119.8(5)
C23 N2 H2A 120.1
C30 N2 H2A 120.1
C2 C1 C6 115.0(7)
C2 C1 C8 121.9(7)
C6 C1 C8 123.1(6)
C3 C2 C1 122.6(7)
C3 C2 H2B 118.7
C1 C2 H2B 118.7
C2 C3 C4 120.6(8)
C2 C3 H3B 119.7
C4 C3 H3B 119.7
C3 C4 C5 120.7(8)
C3 C4 H4A 119.7
C5 C4 H4A 119.7
C6 C5 C4 116.9(7)
C6 C5 C7 121.6(6)
C4 C5 C7 121.4(7)
C5 C6 O2 117.8(6)
C5 C6 C1 124.0(6)
O2 C6 C1 117.9(6)
C5 C7 H7A 109.5
C5 C7 H7B 109.5
H7A C7 H7B 109.5
C5 C7 H7C 109.5
H7A C7 H7C 109.5
H7B C7 H7C 109.5
C1 C8 H8A 109.5
C1 C8 H8B 109.5
H8A C8 H8B 109.5
C1 C8 H8C 109.5
H8A C8 H8C 109.5
H8B C8 H8C 109.5
C14 C9 C10 114.3(12)
C14 C9 C15 122.9(7)
C10 C9 C15 122.8(12)
C11 C10 C9 118.0(15)
C11 C10 H10A 121.0
C9 C10 H10A 121.0
C12 C11 C10 128.1(19)
C12 C11 H11A 116.0
C10 C11 H11A 116.0
C11 C12 C13 116.1(19)
C11 C12 H12A 121.9
C13 C12 H12A 121.9
C14 C13 C12 116.2(14)
C14 C13 C16 124.6(10)
C12 C13 C16 119.1(12)
C13 C14 C9 127.0(9)
C13 C14 O1 115.4(9)
C9 C14 O1 117.3(7)
C9 C15 H15A 109.5
C9 C15 H15B 109.5
H15A C15 H15B 109.5
C9 C15 H15C 109.5
H15A C15 H15C 109.5
H15B C15 H15C 109.5
C13 C16 H16A 109.5
C13 C16 H16B 109.5
H16A C16 H16B 109.5
C13 C16 H16C 109.5
H16A C16 H16C 109.5
H16B C16 H16C 109.5
C18 C17 C22 120.6(6)
C18 C17 Br1 119.7(5)
C22 C17 Br1 119.7(5)
C17 C18 C19 119.2(6)
C17 C18 H18A 120.4
C19 C18 H18A 120.4
C20 C19 C18 122.3(6)
C20 C19 H19A 118.9
C18 C19 H19A 118.9
C19 C20 C21 117.4(5)
C19 C20 C33 120.2(5)
C21 C20 C33 122.4(5)
C20 C21 C22 120.5(6)
C20 C21 H21A 119.7
C22 C21 H21A 119.7
C17 C22 C21 120.0(6)
C17 C22 H22A 120.0
C21 C22 H22A 120.0
C24 C23 C28 117.5(6)
C24 C23 N2 123.8(6)
C28 C23 N2 118.7(5)
C23 C24 C25 121.8(6)
C23 C24 H24A 119.1
C25 C24 H24A 119.1
C26 C25 C24 119.9(7)
C26 C25 H25A 120.1
C24 C25 H25A 120.1
C27 C26 C25 117.7(7)
C27 C26 O8 117.1(7)
C25 C26 O8 125.2(7)
C26 C27 C28 121.9(7)
C26 C27 H27A 119.1
C28 C27 H27A 119.1
C23 C28 C27 121.2(6)
C23 C28 H28A 119.4
C27 C28 H28A 119.4
O8 C29 H29A 109.5
O8 C29 H29B 109.5
H29A C29 H29B 109.5
O8 C29 H29C 109.5
H29A C29 H29C 109.5
H29B C29 H29C 109.5
N2 C30 C31 109.2(5)
N2 C30 C33 116.1(4)
C31 C30 C33 110.4(5)
N2 C30 H30A 106.9
C31 C30 H30A 106.9
C33 C30 H30A 106.9
O6 C31 O7 122.7(6)
O6 C31 C30 124.1(6)
O7 C31 C30 113.1(6)
O7 C32 H32A 109.5
O7 C32 H32B 109.5
H32A C32 H32B 109.5
O7 C32 H32C 109.5
H32A C32 H32C 109.5
H32B C32 H32C 109.5
N1 C33 C20 112.7(4)
N1 C33 C34 103.4(4)
C20 C33 C34 107.7(4)
N1 C33 C30 106.1(4)
C20 C33 C30 114.1(4)
C34 C33 C30 112.3(5)
O4 C34 O5 124.4(5)
O4 C34 C33 124.2(5)
O5 C34 C33 111.4(5)
O5 C35 H35A 109.5
O5 C35 H35B 109.5
H35A C35 H35B 109.5
O5 C35 H35C 109.5
H35A C35 H35C 109.5
H35B C35 H35C 109.5

loop_
_geom_bond_atom_site_label_1
_geom_bond_atom_site_label_2
_geom_bond_distance
Br1 C17 1.903(7)
P1 O3 1.449(4)
P1 O1 1.579(4)
P1 O2 1.581(4)
P1 N1 1.633(5)
O1 C14 1.433(8)
O2 C6 1.404(7)
O4 C34 1.184(7)
O5 C34 1.327(7)
O5 C35 1.451(7)
O6 C31 1.180(7)
O7 C31 1.305(7)
O7 C32 1.458(8)
O8 C29 1.374(12)
O8 C26 1.376(8)
N1 C33 1.481(7)
N1 H1A 0.8600
N2 C23 1.421(7)
N2 C30 1.431(7)
N2 H2A 0.8600
C1 C2 1.390(10)
C1 C6 1.409(9)
C1 C8 1.483(10)
C2 C3 1.339(12)
C2 H2B 0.9300
C3 C4 1.377(11)
C3 H3B 0.9300
C4 C5 1.387(10)
C4 H4A 0.9300
C5 C6 1.372(9)
C5 C7 1.499(9)
C7 H7A 0.9600
C7 H7B 0.9600
C7 H7C 0.9600
C8 H8A 0.9600
C8 H8B 0.9600
C8 H8C 0.9600
C9 C14 1.398(13)
C9 C10 1.410(13)
C9 C15 1.466(14)
C10 C11 1.38(2)
C10 H10A 0.9300
C11 C12 1.30(3)
C11 H11A 0.9300
C12 C13 1.461(19)
C12 H12A 0.9300
C13 C14 1.362(12)
C13 C16 1.502(16)
C15 H15A 0.9600
C15 H15B 0.9600
C15 H15C 0.9600
C16 H16A 0.9600
C16 H16B 0.9600
C16 H16C 0.9600
C17 C18 1.351(9)
C17 C22 1.361(9)
C18 C19 1.377(9)
C18 H18A 0.9300
C19 C20 1.372(8)
C19 H19A 0.9300
C20 C21 1.382(8)
C20 C33 1.529(8)
C21 C22 1.388(9)
C21 H21A 0.9300
C22 H22A 0.9300
C23 C24 1.351(8)
C23 C28 1.364(8)
C24 C25 1.399(9)
C24 H24A 0.9300
C25 C26 1.368(10)
C25 H25A 0.9300
C26 C27 1.361(9)
C27 C28 1.366(9)
C27 H27A 0.9300
C28 H28A 0.9300
C29 H29A 0.9600
C29 H29B 0.9600
C29 H29C 0.9600
C30 C31 1.524(8)
C30 C33 1.553(8)
C30 H30A 0.9800
C32 H32A 0.9600
C32 H32B 0.9600
C32 H32C 0.9600
C33 C34 1.543(8)
C35 H35A 0.9600
C35 H35B 0.9600
C35 H35C 0.9600

loop_
_geom_torsion_atom_site_label_1
_geom_torsion_atom_site_label_2
_geom_torsion_atom_site_label_3
_geom_torsion_atom_site_label_4
_geom_torsion
O3 P1 O1 C14 64.6(6)
O2 P1 O1 C14 -61.0(6)
N1 P1 O1 C14 -169.8(6)
O3 P1 O2 C6 30.9(5)
O1 P1 O2 C6 157.4(5)
N1 P1 O2 C6 -95.9(5)
O3 P1 N1 C33 31.2(5)
O1 P1 N1 C33 -96.7(5)
O2 P1 N1 C33 159.3(4)
C6 C1 C2 C3 1.9(10)
C8 C1 C2 C3 -175.7(8)
C1 C2 C3 C4 1.2(13)
C2 C3 C4 C5 -2.4(12)
C3 C4 C5 C6 0.2(10)
C3 C4 C5 C7 176.1(7)
C4 C5 C6 O2 176.9(5)
C7 C5 C6 O2 1.0(9)
C4 C5 C6 C1 3.2(10)
C7 C5 C6 C1 -172.7(6)
P1 O2 C6 C5 104.9(6)
P1 O2 C6 C1 -81.1(6)
C2 C1 C6 C5 -4.2(9)
C8 C1 C6 C5 173.3(6)
C2 C1 C6 O2 -177.9(5)
C8 C1 C6 O2 -0.3(9)
C14 C9 C10 C11 0.1(14)
C15 C9 C10 C11 -179.2(11)
C9 C10 C11 C12 6(3)
C10 C11 C12 C13 -7(3)
C11 C12 C13 C14 2.8(19)
C11 C12 C13 C16 179.7(14)
C12 C13 C14 C9 2.6(12)
C16 C13 C14 C9 -174.1(8)
C12 C13 C14 O1 175.8(8)
C16 C13 C14 O1 -0.9(11)
C10 C9 C14 C13 -4.0(12)
C15 C9 C14 C13 175.4(9)
C10 C9 C14 O1 -177.1(7)
C15 C9 C14 O1 2.3(12)
P1 O1 C14 C13 98.5(7)
P1 O1 C14 C9 -87.6(7)
C22 C17 C18 C19 0.5(11)
Br1 C17 C18 C19 -179.5(5)
C17 C18 C19 C20 -0.5(10)
C18 C19 C20 C21 -0.1(9)
C18 C19 C20 C33 -177.8(5)
C19 C20 C21 C22 0.7(9)
C33 C20 C21 C22 178.3(6)
C18 C17 C22 C21 0.1(11)
Br1 C17 C22 C21 -179.9(5)
C20 C21 C22 C17 -0.7(10)
C30 N2 C23 C24 13.1(9)
C30 N2 C23 C28 -169.2(6)
C28 C23 C24 C25 0.7(10)
N2 C23 C24 C25 178.5(6)
C23 C24 C25 C26 0.1(11)
C24 C25 C26 C27 -0.9(11)
C24 C25 C26 O8 -179.6(7)
C29 O8 C26 C27 162.3(8)
C29 O8 C26 C25 -18.9(11)
C25 C26 C27 C28 0.9(11)
O8 C26 C27 C28 179.7(6)
C24 C23 C28 C27 -0.8(10)
N2 C23 C28 C27 -178.6(6)
C26 C27 C28 C23 0.0(11)
C23 N2 C30 C31 84.7(6)
C23 N2 C30 C33 -149.7(5)
C32 O7 C31 O6 0.0(11)
C32 O7 C31 C30 178.0(6)
N2 C30 C31 O6 67.3(9)
C33 C30 C31 O6 -61.5(8)
N2 C30 C31 O7 -110.7(6)
C33 C30 C31 O7 120.5(6)
P1 N1 C33 C20 50.8(6)
P1 N1 C33 C34 166.9(4)
P1 N1 C33 C30 -74.8(5)
C19 C20 C33 N1 80.7(6)
C21 C20 C33 N1 -96.9(6)
C19 C20 C33 C34 -32.8(7)
C21 C20 C33 C34 149.7(5)
C19 C20 C33 C30 -158.2(5)
C21 C20 C33 C30 24.2(7)
N2 C30 C33 N1 169.9(4)
C31 C30 C33 N1 -65.1(6)
N2 C30 C33 C20 45.2(6)
C31 C30 C33 C20 170.2(5)
N2 C30 C33 C34 -77.8(6)
C31 C30 C33 C34 47.2(6)
C35 O5 C34 O4 -2.0(9)
C35 O5 C34 C33 175.2(5)
N1 C33 C34 O4 -5.2(8)
C20 C33 C34 O4 114.4(6)
C30 C33 C34 O4 -119.1(7)
N1 C33 C34 O5 177.7(5)
C20 C33 C34 O5 -62.8(6)
C30 C33 C34 O5 63.8(6)
